data_2202967
loop_
_publ_author_name
'Miao Du'
'Xiao-Jun Zhao'

_publ_section_title
;
 2-<i>tert</i>-Butyl-4-methyl-6-(1-piperidiniomethyl)phenol bromide
;
_journal_issue 10
_journal_name_full 'Acta Crystallographica Section E'
_journal_page_first o1586
_journal_page_last o1588
_journal_paper_doi 10.1107/S1600536803021299
_journal_volume 59
_journal_year 2003
_chemical_formula_iupac 'C17 H28 N O 1+, Br 1-'
_chemical_formula_moiety 'C17 H28 N O 1+, Br 1-'
_chemical_formula_sum 'C17 H28 Br N O'
_chemical_formula_weight 342.30
_chemical_name_systematic
;
2-tert-Butyl-4-methyl-6-(1-piperidiniomethyl)phenol bromide
;
_space_group_IT_number 19
_symmetry_cell_setting orthorhombic
_symmetry_space_group_name_Hall 'P 2ac 2ab'
_symmetry_space_group_name_H-M 'P 21 21 21'
_cell_angle_alpha 90.00
_cell_angle_beta 90.00
_cell_angle_gamma 90.00
_cell_formula_units_Z 4
_cell_length_a 5.987(4)
_cell_length_b 12.604(8)
_cell_length_c 24.469(15)
_cell_measurement_reflns_used 673
_cell_measurement_temperature 293(2)
_cell_measurement_theta_max 19.47
_cell_measurement_theta_min 2.32
_cell_volume 1846(2)
_computing_cell_refinement SMART
_computing_data_collection 'SMART (Bruker, 1998)'
_computing_data_reduction 'SAINT (Bruker, 1998)'
_computing_molecular_graphics 'XP in SHELXTL (Bruker, 1998)'
_computing_publication_material SHELXL97
_computing_structure_refinement 'SHELXL97 (Sheldrick, 1997)'
_computing_structure_solution 'SHELXS97 (Sheldrick, 1997)'
_diffrn_measured_fraction_theta_full 0.990
_diffrn_measured_fraction_theta_max 0.990
_diffrn_measurement_device 'Bruker SMART 1000'
_diffrn_measurement_method \w
_diffrn_radiation_type MoK\a
_diffrn_radiation_wavelength 0.71073
_diffrn_reflns_av_R_equivalents 0.0998
_diffrn_reflns_limit_h_max 5
_diffrn_reflns_limit_h_min -7
_diffrn_reflns_limit_k_max 14
_diffrn_reflns_limit_k_min -14
_diffrn_reflns_limit_l_max 29
_diffrn_reflns_limit_l_min -26
_diffrn_reflns_number 6633
_diffrn_reflns_theta_full 25.01
_diffrn_reflns_theta_max 25.01
_diffrn_standards_decay_% 0
_diffrn_standards_interval_count none
_diffrn_standards_number 0
_exptl_absorpt_coefficient_mu 2.224
_exptl_absorpt_correction_T_max 0.8082
_exptl_absorpt_correction_T_min 0.5551
_exptl_absorpt_correction_type multi-scan
_exptl_absorpt_process_details '(SADABS; Sheldrick, 1997)'
_exptl_crystal_colour colorless
_exptl_crystal_density_diffrn 1.232
_exptl_crystal_density_meas ?
_exptl_crystal_description 'cut needle'
_exptl_crystal_F_000 720
_exptl_crystal_size_max 0.30
_exptl_crystal_size_mid 0.20
_exptl_crystal_size_min 0.10
_refine_diff_density_max 0.603
_refine_diff_density_min -0.270
_refine_ls_abs_structure_details 'Flack (1983); 1305 Friedel pairs'
_refine_ls_abs_structure_Flack 0.05(3)
_refine_ls_extinction_method none
_refine_ls_goodness_of_fit_ref 1.036
_refine_ls_hydrogen_treatment constr
_refine_ls_number_parameters 186
_refine_ls_number_reflns 3211
_refine_ls_restrained_S_all 1.036
_refine_ls_R_factor_all 0.1330
_refine_ls_R_factor_gt 0.0634
_refine_ls_shift/su_max 0.001
_refine_ls_shift/su_mean 0.000
_refine_ls_structure_factor_coef Fsqd
_refine_ls_weighting_details 'calc w = 1/[\s^2^(Fo^2^)+(0.034P)^2^+2.308P] where P = (Fo^2^+2Fc^2^)/3'
_refine_ls_weighting_scheme calc
_refine_ls_wR_factor_gt 0.0987
_refine_ls_wR_factor_ref 0.1224
_reflns_number_gt 1809
_reflns_number_total 3211
_reflns_threshold_expression I>2\s(I)
_cod_data_source_file wn6187.cif
_cod_data_source_block III
_cod_depositor_comments
;
The following automatic conversions were performed:
'_symmetry_cell_setting' value 'Orthorhombic' changed to 'orthorhombic'
according to '/home/saulius/struct/CIF-dictionaries/cif_core.dic'
dictionary named 'cif_core.dic' version 2.4.1 from 2010-06-29.

Automatic conversion script
Id: cif_fix_enum 1527 2010-12-29 10:47:43Z saulius 

The following automatic conversions were performed:

'_symmetry_cell_setting' value 'Orthorhombic' changed to
'orthorhombic' according to
/home/saulius/struct/CIF-dictionaries/cif_core.dic dictionary named
'cif_core.dic' version 2.4.1 from 2010-06-29.

Automatic conversion script
Id: cif_fix_values 1715 2011-07-08 13:25:40Z adriana 

The following automatic conversions were performed:

'_exptl_crystal_density_meas' value 'not measured' was changed to '?'
- the value is perceived as not measured.

Automatic conversion script
Id: cif_fix_values 3008 2015-01-20 13:52:24Z robertas 
;
_cod_original_sg_symbol_Hall P_2ac_2ab
_cod_original_formula_sum 'C17 H28 Br N O '
_cod_database_code 2202967
_cod_database_fobs_code 2202967

loop_
_symmetry_equiv_pos_as_xyz
'x, y, z'
'-x+1/2, -y, z+1/2'
'-x, y+1/2, -z+1/2'
'x+1/2, -y+1/2, -z'

loop_
_atom_site_label
_atom_site_fract_x
_atom_site_fract_y
_atom_site_fract_z
_atom_site_U_iso_or_equiv
_atom_site_adp_type
_atom_site_calc_flag
_atom_site_refinement_flags
_atom_site_occupancy
_atom_site_disorder_assembly
_atom_site_disorder_group
_atom_site_type_symbol
Br1 0.65975(15) 0.61668(7) 0.25746(4) 0.0589(3) Uani d . 1 . . Br
C1 -0.1765(16) 0.9162(6) 0.2641(4) 0.056(2) Uani d . 1 . . C
H1A -0.2670 0.8524 0.2645 0.067 Uiso calc R 1 . . H
H1B -0.2614 0.9718 0.2463 0.067 Uiso calc R 1 . . H
C2 -0.1217(19) 0.9495(9) 0.3229(4) 0.077(3) Uani d . 1 . . C
H2A -0.2592 0.9589 0.3433 0.092 Uiso calc R 1 . . H
H2B -0.0430 1.0168 0.3225 0.092 Uiso calc R 1 . . H
C3 0.024(2) 0.8648(12) 0.3509(4) 0.088(4) Uani d . 1 . . C
H3A 0.0611 0.8877 0.3877 0.106 Uiso calc R 1 . . H
H3B -0.0581 0.7987 0.3535 0.106 Uiso calc R 1 . . H
C4 0.2348(17) 0.8481(9) 0.3185(4) 0.068(3) Uani d . 1 . . C
H4A 0.3252 0.7942 0.3362 0.082 Uiso calc R 1 . . H
H4B 0.3201 0.9135 0.3178 0.082 Uiso calc R 1 . . H
C5 0.1834(15) 0.8140(6) 0.2605(3) 0.050(2) Uani d . 1 . . C
H5A 0.3215 0.8060 0.2402 0.060 Uiso calc R 1 . . H
H5B 0.1076 0.7460 0.2609 0.060 Uiso calc R 1 . . H
C6 -0.0192(15) 0.8619(8) 0.1744(3) 0.053(3) Uani d . 1 . . C
H6A -0.0841 0.7914 0.1752 0.064 Uiso calc R 1 . . H
H6B -0.1301 0.9099 0.1595 0.064 Uiso calc R 1 . . H
C7 0.1837(16) 0.8609(7) 0.1369(3) 0.047(2) Uani d . 1 . . C
C8 0.2533(14) 0.9549(8) 0.1115(4) 0.042(2) Uani d . 1 . . C
C9 0.4306(15) 0.9530(7) 0.0734(4) 0.043(2) Uani d . 1 . . C
C10 0.5328(16) 0.8546(8) 0.0639(4) 0.060(3) Uani d . 1 . . C
H10 0.6493 0.8514 0.0389 0.072 Uiso calc R 1 . . H
C11 0.468(2) 0.7595(9) 0.0907(4) 0.066(3) Uani d . 1 . . C
C12 0.2910(19) 0.7648(8) 0.1250(4) 0.063(3) Uani d . 1 . . C
H12 0.2391 0.7028 0.1412 0.076 Uiso calc R 1 . . H
C13 0.600(2) 0.6587(8) 0.0782(5) 0.099(4) Uani d . 1 . . C
H13A 0.7566 0.6745 0.0785 0.149 Uiso calc R 1 . . H
H13B 0.5577 0.6322 0.0429 0.149 Uiso calc R 1 . . H
H13C 0.5678 0.6061 0.1055 0.149 Uiso calc R 1 . . H
C14 0.5066(15) 1.0554(8) 0.0429(4) 0.051(3) Uani d . 1 . . C
C15 0.3083(16) 1.1059(8) 0.0127(3) 0.072(3) Uani d . 1 . . C
H15A 0.3607 1.1635 -0.0095 0.108 Uiso calc R 1 . . H
H15B 0.2023 1.1321 0.0389 0.108 Uiso calc R 1 . . H
H15C 0.2379 1.0536 -0.0100 0.108 Uiso calc R 1 . . H
C16 0.6029(17) 1.1357(8) 0.0847(4) 0.066(3) Uani d . 1 . . C
H16A 0.7317 1.1055 0.1022 0.100 Uiso calc R 1 . . H
H16B 0.4917 1.1517 0.1118 0.100 Uiso calc R 1 . . H
H16C 0.6451 1.1997 0.0661 0.100 Uiso calc R 1 . . H
C17 0.6906(18) 1.0331(8) 0.0011(4) 0.078(3) Uani d . 1 . . C
H17A 0.7269 1.0974 -0.0179 0.116 Uiso calc R 1 . . H
H17B 0.6395 0.9809 -0.0245 0.116 Uiso calc R 1 . . H
H17C 0.8209 1.0071 0.0196 0.116 Uiso calc R 1 . . H
N1 0.0368(10) 0.8959(5) 0.2328(2) 0.0408(17) Uani d . 1 . . N
H1C 0.1145 0.9579 0.2311 0.049 Uiso calc R 1 . . H
O1 0.1430(12) 1.0472(5) 0.1248(2) 0.0558(16) Uani d . 1 . . O
H1 0.1887 1.0693 0.1542 0.084 Uiso calc R 1 . . H

loop_
_atom_site_aniso_label
_atom_site_aniso_U_11
_atom_site_aniso_U_22
_atom_site_aniso_U_33
_atom_site_aniso_U_12
_atom_site_aniso_U_13
_atom_site_aniso_U_23
Br1 0.0598(5) 0.0360(4) 0.0808(6) 0.0046(6) -0.0054(6) 0.0022(6)
C1 0.045(5) 0.041(5) 0.081(6) 0.002(5) 0.002(6) -0.009(5)
C2 0.061(8) 0.072(8) 0.099(9) -0.002(7) 0.027(7) -0.030(7)
C3 0.102(10) 0.097(11) 0.066(8) -0.005(10) 0.017(7) -0.011(8)
C4 0.072(8) 0.077(9) 0.055(6) -0.002(6) -0.008(5) 0.010(6)
C5 0.050(5) 0.051(5) 0.049(5) 0.006(5) 0.004(6) 0.011(5)
C6 0.048(6) 0.050(7) 0.062(6) -0.023(6) -0.008(5) 0.014(5)
C7 0.052(6) 0.045(6) 0.043(5) -0.003(6) 0.003(5) 0.001(4)
C8 0.043(6) 0.039(6) 0.044(6) -0.002(4) -0.013(5) 0.005(5)
C9 0.048(6) 0.040(6) 0.040(6) -0.011(5) -0.006(5) -0.004(5)
C10 0.062(7) 0.069(9) 0.050(6) 0.002(6) 0.000(5) -0.020(6)
C11 0.082(9) 0.046(7) 0.070(8) -0.001(7) -0.003(7) -0.011(6)
C12 0.082(9) 0.048(7) 0.061(7) -0.021(6) 0.003(6) -0.005(5)
C13 0.134(12) 0.054(8) 0.110(9) 0.014(8) 0.012(9) -0.025(7)
C14 0.047(6) 0.057(7) 0.050(6) -0.004(5) 0.001(5) 0.012(5)
C15 0.075(7) 0.081(8) 0.060(5) -0.024(8) -0.020(6) 0.028(6)
C16 0.067(7) 0.061(7) 0.072(6) -0.017(6) -0.008(6) 0.003(6)
C17 0.081(9) 0.078(8) 0.074(7) -0.020(8) 0.011(7) 0.013(6)
N1 0.039(4) 0.034(4) 0.048(4) -0.004(3) -0.001(3) 0.005(4)
O1 0.057(4) 0.051(4) 0.059(4) 0.009(4) 0.002(4) 0.010(3)

loop_
_atom_type_symbol
_atom_type_description
_atom_type_scat_dispersion_real
_atom_type_scat_dispersion_imag
_atom_type_scat_source
C C 0.0033 0.0016 'International Tables Vol C Tables 4.2.6.8 and 6.1.1.4'
H H 0.0000 0.0000 'International Tables Vol C Tables 4.2.6.8 and 6.1.1.4'
N N 0.0061 0.0033 'International Tables Vol C Tables 4.2.6.8 and 6.1.1.4'
O O 0.0106 0.0060 'International Tables Vol C Tables 4.2.6.8 and 6.1.1.4'
Br Br -0.2901 2.4595 'International Tables Vol C Tables 4.2.6.8 and 6.1.1.4'

loop_
_geom_angle_atom_site_label_1
_geom_angle_atom_site_label_2
_geom_angle_atom_site_label_3
_geom_angle
_geom_angle_publ_flag
N1 C1 C2 110.0(8) ?
N1 C1 H1A 109.7 ?
C2 C1 H1A 109.7 ?
N1 C1 H1B 109.7 ?
C2 C1 H1B 109.7 ?
H1A C1 H1B 108.2 ?
C1 C2 C3 110.5(9) ?
C1 C2 H2A 109.6 ?
C3 C2 H2A 109.6 ?
C1 C2 H2B 109.6 ?
C3 C2 H2B 109.6 ?
H2A C2 H2B 108.1 ?
C4 C3 C2 109.7(9) ?
C4 C3 H3A 109.7 ?
C2 C3 H3A 109.7 ?
C4 C3 H3B 109.7 ?
C2 C3 H3B 109.7 ?
H3A C3 H3B 108.2 ?
C3 C4 C5 111.3(8) ?
C3 C4 H4A 109.4 ?
C5 C4 H4A 109.4 ?
C3 C4 H4B 109.4 ?
C5 C4 H4B 109.4 ?
H4A C4 H4B 108.0 ?
N1 C5 C4 110.1(7) ?
N1 C5 H5A 109.6 ?
C4 C5 H5A 109.6 ?
N1 C5 H5B 109.6 ?
C4 C5 H5B 109.6 ?
H5A C5 H5B 108.2 ?
C7 C6 N1 113.0(7) ?
C7 C6 H6A 109.0 ?
N1 C6 H6A 109.0 ?
C7 C6 H6B 109.0 ?
N1 C6 H6B 109.0 ?
H6A C6 H6B 107.8 ?
C12 C7 C8 120.2(9) ?
C12 C7 C6 119.9(9) ?
C8 C7 C6 119.9(9) ?
O1 C8 C7 117.9(8) yes
O1 C8 C9 122.0(8) yes
C7 C8 C9 120.1(9) yes
C10 C9 C8 116.8(9) ?
C10 C9 C14 121.7(9) ?
C8 C9 C14 121.4(9) ?
C9 C10 C11 123.4(9) ?
C9 C10 H10 118.3 ?
C11 C10 H10 118.3 ?
C12 C11 C10 117.3(10) ?
C12 C11 C13 124.8(11) ?
C10 C11 C13 117.9(11) ?
C11 C12 C7 122.0(10) ?
C11 C12 H12 119.0 ?
C7 C12 H12 119.0 ?
C11 C13 H13A 109.5 ?
C11 C13 H13B 109.5 ?
H13A C13 H13B 109.5 ?
C11 C13 H13C 109.5 ?
H13A C13 H13C 109.5 ?
H13B C13 H13C 109.5 ?
C17 C14 C15 108.2(8) ?
C17 C14 C16 107.0(8) ?
C15 C14 C16 109.5(8) ?
C17 C14 C9 112.2(8) ?
C15 C14 C9 110.3(7) ?
C16 C14 C9 109.4(7) ?
C14 C15 H15A 109.5 ?
C14 C15 H15B 109.5 ?
H15A C15 H15B 109.5 ?
C14 C15 H15C 109.5 ?
H15A C15 H15C 109.5 ?
H15B C15 H15C 109.5 ?
C14 C16 H16A 109.5 ?
C14 C16 H16B 109.5 ?
H16A C16 H16B 109.5 ?
C14 C16 H16C 109.5 ?
H16A C16 H16C 109.5 ?
H16B C16 H16C 109.5 ?
C14 C17 H17A 109.5 ?
C14 C17 H17B 109.5 ?
H17A C17 H17B 109.5 ?
C14 C17 H17C 109.5 ?
H17A C17 H17C 109.5 ?
H17B C17 H17C 109.5 ?
C1 N1 C5 112.2(6) yes
C1 N1 C6 109.6(6) yes
C5 N1 C6 110.7(7) yes
C1 N1 H1C 108.0 ?
C5 N1 H1C 108.0 ?
C6 N1 H1C 108.0 ?
C8 O1 H1 109.5 ?

loop_
_geom_bond_atom_site_label_1
_geom_bond_atom_site_label_2
_geom_bond_site_symmetry_2
_geom_bond_distance
_geom_bond_publ_flag
C1 N1 . 1.511(8) yes
C1 C2 . 1.533(9) yes
C1 H1A . 0.9700 ?
C1 H1B . 0.9700 ?
C2 C3 . 1.540(11) yes
C2 H2A . 0.9700 ?
C2 H2B . 0.9700 ?
C3 C4 . 1.506(11) yes
C3 H3A . 0.9700 ?
C3 H3B . 0.9700 ?
C4 C5 . 1.516(12) yes
C4 H4A . 0.9700 ?
C4 H4B . 0.9700 ?
C5 N1 . 1.514(9) yes
C5 H5A . 0.9700 ?
C5 H5B . 0.9700 ?
C6 C7 . 1.522(8) ?
C6 N1 . 1.528(9) ?
C6 H6A . 0.9700 ?
C6 H6B . 0.9700 ?
C7 C12 . 1.402(14) ?
C7 C8 . 1.400(12) ?
C8 O1 . 1.377(10) yes
C8 C9 . 1.414(8) ?
C9 C10 . 1.402(9) ?
C9 C14 . 1.559(9) ?
C10 C11 . 1.420(8) ?
C10 H10 . 0.9300 ?
C11 C12 . 1.352(8) ?
C11 C13 . 1.526(9) ?
C12 H12 . 0.9300 ?
C13 H13A . 0.9600 ?
C13 H13B . 0.9600 ?
C13 H13C . 0.9600 ?
C14 C17 . 1.528(9) ?
C14 C15 . 1.536(10) ?
C14 C16 . 1.552(8) ?
C15 H15A . 0.9600 ?
C15 H15B . 0.9600 ?
C15 H15C . 0.9600 ?
C16 H16A . 0.9600 ?
C16 H16B . 0.9600 ?
C16 H16C . 0.9600 ?
C17 H17A . 0.9600 ?
C17 H17B . 0.9600 ?
C17 H17C . 0.9600 ?
N1 H1C . 0.9100 ?
O1 H1 . 0.8200 ?

loop_
_geom_hbond_atom_site_label_D
_geom_hbond_atom_site_label_H
_geom_hbond_atom_site_label_A
_geom_hbond_site_symmetry_A
_geom_hbond_distance_DH
_geom_hbond_distance_HA
_geom_hbond_distance_DA
_geom_hbond_angle_DHA
_geom_hbond_publ_flag
N1 H1C Br1 3_655 0.91 2.43 3.332(8) 170 yes
O1 H1 Br1 3_655 0.82 2.42 3.235(9) 174 yes

loop_
_geom_torsion_atom_site_label_1
_geom_torsion_atom_site_label_2
_geom_torsion_atom_site_label_3
_geom_torsion_atom_site_label_4
_geom_torsion
N1 C1 C2 C3 -56.3(10)
C1 C2 C3 C4 57.8(13)
C2 C3 C4 C5 -58.5(13)
C3 C4 C5 N1 57.5(12)
N1 C6 C7 C12 100.2(10)
N1 C6 C7 C8 -84.1(10)
C12 C7 C8 O1 -179.8(8)
C6 C7 C8 O1 4.6(12)
C12 C7 C8 C9 0.6(13)
C6 C7 C8 C9 -175.0(7)
O1 C8 C9 C10 178.9(8)
C7 C8 C9 C10 -1.6(12)
O1 C8 C9 C14 -1.7(12)
C7 C8 C9 C14 177.8(8)
C8 C9 C10 C11 -0.3(13)
C14 C9 C10 C11 -179.7(9)
C9 C10 C11 C12 3.1(15)
C9 C10 C11 C13 -177.6(10)
C10 C11 C12 C7 -4.0(15)
C13 C11 C12 C7 176.6(10)
C8 C7 C12 C11 2.3(14)
C6 C7 C12 C11 178.0(9)
C10 C9 C14 C17 2.9(12)
C8 C9 C14 C17 -176.4(7)
C10 C9 C14 C15 123.7(9)
C8 C9 C14 C15 -55.7(11)
C10 C9 C14 C16 -115.8(10)
C8 C9 C14 C16 64.9(10)
C2 C1 N1 C5 56.1(9)
C2 C1 N1 C6 179.6(7)
C4 C5 N1 C1 -56.4(9)
C4 C5 N1 C6 -179.2(7)
C7 C6 N1 C1 168.6(7)
C7 C6 N1 C5 -67.0(10)

loop_
_cod_related_entry_id
_cod_related_entry_database
_cod_related_entry_code
1 ChemSpider 21131398
